data_2208963
loop_
_publ_author_name
'Bambagiotti-Alberti, Massimo'
'Bruni, Bruno'
'Costantino, Ferdinando'
'Di Vaira, Massimo'
'Giannellini, Valerio'

_publ_section_title
;<i>N</i>-{(2<i>RS</i>)-2-Hydroxy-3-[2-(3-phenylpropanoyl)phenoxy]propyl}propanaminium
 chloride
;
_journal_coeditor_code OB2009
_journal_issue 5
_journal_name_full 'Acta Crystallographica Section E'
_journal_page_first o1694
_journal_page_last o1695
_journal_paper_doi 10.1107/S1600536806011408
_journal_volume 62
_journal_year 2006
_chemical_formula_iupac 'C21 H28 N O3 +, Cl -'
_chemical_formula_moiety 'C21 H28 N O3 +, Cl -'
_chemical_formula_sum 'C21 H28 Cl N O3'
_chemical_formula_weight 377.89
_chemical_name_common 'propafenone hydrochloride'
_chemical_name_systematic
;
N-{(2RS)-2-Hydroxy-3-[2-(3-phenylpropanoyl)phenoxy]propyl}propanaminium
chloride
;
_space_group_IT_number 14
_symmetry_cell_setting monoclinic
_symmetry_space_group_name_Hall '-P 2yab'
_symmetry_space_group_name_H-M 'P 1 21/a 1'
_atom_sites_solution_hydrogens geom
_atom_sites_solution_primary direct
_atom_sites_solution_secondary difmap
_cell_angle_alpha 90.00
_cell_angle_beta 90.490(10)
_cell_angle_gamma 90.00
_cell_formula_units_Z 4
_cell_length_a 7.7090(10)
_cell_length_b 15.959(2)
_cell_length_c 16.007(2)
_cell_measurement_reflns_used 6206
_cell_measurement_temperature 170(2)
_cell_measurement_theta_max 36.4
_cell_measurement_theta_min 6.3
_cell_volume 1969.2(4)
_computing_cell_refinement 'CrysAlis CCD'
_computing_data_collection 'CrysAlis CCD (Oxford Diffraction, 2006)'
_computing_data_reduction 'CrysAlis RED (Oxford Diffraction, 2006)'
_computing_molecular_graphics 'ORTEP-3 (Farrugia, 1997)'
_computing_publication_material SHELXL97
_computing_structure_refinement 'SHELXL97 (Sheldrick, 1997)'
_computing_structure_solution 'SIR97 (Altomare <i>et al.</i>,  1999)'
_diffrn_ambient_temperature 170(2)
_diffrn_measured_fraction_theta_full 0.970
_diffrn_measured_fraction_theta_max 0.970
_diffrn_measurement_device_type 'Oxford Diffraction Excalibur PX Ultra CCD'
_diffrn_measurement_method \w
_diffrn_radiation_monochromator 'Oxford Diffraction, Enhance ULTRA assembly'
_diffrn_radiation_source 'fine-focus sealed tube'
_diffrn_radiation_type CuK\a
_diffrn_radiation_wavelength 1.54180
_diffrn_reflns_av_R_equivalents 0.0430
_diffrn_reflns_av_sigmaI/netI 0.0631
_diffrn_reflns_limit_h_max 7
_diffrn_reflns_limit_h_min -8
_diffrn_reflns_limit_k_max 17
_diffrn_reflns_limit_k_min -17
_diffrn_reflns_limit_l_max 17
_diffrn_reflns_limit_l_min -17
_diffrn_reflns_number 15256
_diffrn_reflns_theta_full 58.04
_diffrn_reflns_theta_max 58.04
_diffrn_reflns_theta_min 5.53
_diffrn_standards_decay_% 0
_diffrn_standards_number 0
_exptl_absorpt_coefficient_mu 1.875
_exptl_absorpt_correction_T_max 0.935
_exptl_absorpt_correction_T_min 0.668
_exptl_absorpt_correction_type multi-scan
_exptl_absorpt_process_details '(ABSPACK; Oxford Diffraction, 2006)'
_exptl_crystal_colour colorless
_exptl_crystal_density_diffrn 1.275
_exptl_crystal_density_method 'not measured'
_exptl_crystal_description 'elongated prism'
_exptl_crystal_F_000 808
_exptl_crystal_size_max 0.80
_exptl_crystal_size_mid 0.40
_exptl_crystal_size_min 0.20
_refine_diff_density_max 0.237
_refine_diff_density_min -0.233
_refine_ls_extinction_method none
_refine_ls_goodness_of_fit_ref 0.924
_refine_ls_hydrogen_treatment constr
_refine_ls_matrix_type full
_refine_ls_number_parameters 247
_refine_ls_number_reflns 2676
_refine_ls_number_restraints 2
_refine_ls_restrained_S_all 0.962
_refine_ls_R_factor_all 0.0869
_refine_ls_R_factor_gt 0.0483
_refine_ls_shift/su_max 0.000
_refine_ls_shift/su_mean 0.000
_refine_ls_structure_factor_coef Fsqd
_refine_ls_weighting_details 'calc w=1/[\s^2^(Fo^2^)+(0.0706P)^2^] where P=(Fo^2^+2Fc^2^)/3'
_refine_ls_weighting_scheme calc
_refine_ls_wR_factor_gt 0.1132
_refine_ls_wR_factor_ref 0.1230
_reflns_number_gt 1528
_reflns_number_total 2676
_reflns_threshold_expression I>2\s(I)
_cod_data_source_file ob2009.cif
_cod_data_source_block I
_cod_original_sg_symbol_H-M 'P 21/a'
_cod_database_code 2208963
_cod_database_fobs_code 2208963

loop_
_symmetry_equiv_pos_as_xyz
'x, y, z'
'-x+1/2, y+1/2, -z'
'-x, -y, -z'
'x-1/2, -y-1/2, z'

loop_
_atom_site_type_symbol
_atom_site_label
_atom_site_fract_x
_atom_site_fract_y
_atom_site_fract_z
_atom_site_U_iso_or_equiv
_atom_site_adp_type
_atom_site_calc_flag
_atom_site_refinement_flags
_atom_site_occupancy
_atom_site_disorder_assembly
_atom_site_disorder_group
Cl Cl 0.14472(12) -0.14653(5) 0.15687(6) 0.0526(3) Uani d . 1 . .
C C1 -0.1743(5) 0.0774(2) 0.4875(2) 0.0456(9) Uani d . 1 . .
O O1 -0.1069(4) 0.13979(14) 0.51885(14) 0.0670(8) Uani d . 1 . .
C C2 -0.1807(4) 0.06884(18) 0.39419(18) 0.0412(9) Uani d . 1 . .
H H21 -0.2987 0.0510 0.3769 0.049 Uiso calc R 1 . .
H H22 -0.0985 0.0246 0.3770 0.049 Uiso calc R 1 . .
C C3 -0.1356(5) 0.14993(19) 0.34933(19) 0.0496(10) Uani d . 1 . .
H H31 -0.2103 0.1953 0.3710 0.060 Uiso calc R 1 . .
H H32 -0.0138 0.1647 0.3628 0.060 Uiso calc R 1 . .
C C4 -0.2479(4) 0.01229(18) 0.5442(2) 0.0393(9) Uani d . 1 . .
C C5 -0.2999(4) -0.0686(2) 0.5205(2) 0.0446(10) Uani d . 1 . .
C C6 -0.3649(5) -0.1243(2) 0.5791(2) 0.0565(11) Uani d . 1 . .
H H61 -0.3998 -0.1789 0.5625 0.068 Uiso calc R 1 . .
C C7 -0.3788(5) -0.1002(2) 0.6615(2) 0.0583(11) Uani d . 1 . .
H H71 -0.4233 -0.1385 0.7014 0.070 Uiso calc R 1 . .
C C8 -0.3285(5) -0.0209(2) 0.6868(2) 0.0538(10) Uani d . 1 . .
H H81 -0.3374 -0.0045 0.7436 0.065 Uiso calc R 1 . .
C C9 -0.2656(4) 0.0335(2) 0.6283(2) 0.0480(10) Uani d . 1 . .
H H91 -0.2326 0.0882 0.6457 0.058 Uiso calc R 1 . .
O O2 -0.2794(3) -0.09010(12) 0.43818(14) 0.0510(7) Uani d . 1 . .
C C10 -0.3088(6) -0.17571(19) 0.4150(2) 0.0732(14) Uani d . 1 A .
H H101 -0.4347 -0.1880 0.4153 0.088 Uiso calc R 1 . .
H H102 -0.2507 -0.2135 0.4555 0.088 Uiso calc R 1 . .
C C11 -0.2375(8) -0.1900(2) 0.3290(3) 0.0764(15) Uani d D 1 . .
H H11A -0.2690 -0.2492 0.3153 0.092 Uiso calc PR 0.534(6) A 1
H H11B -0.1248 -0.1593 0.3339 0.092 Uiso calc PR 0.466(6) A 2
O O31 -0.0742(7) -0.1908(3) 0.3376(3) 0.065(2) Uani d PD 0.534(6) A 1
H H31O -0.0290 -0.2098 0.2940 0.098 Uiso calc PR 0.534(6) A 1
O O32 -0.1796(7) -0.2672(2) 0.3041(3) 0.055(2) Uani d PD 0.466(6) A 2
H H32O -0.2645 -0.2970 0.2898 0.083 Uiso calc PR 0.466(6) A 2
C C12 -0.3268(5) -0.1384(2) 0.2625(2) 0.0485(10) Uani d . 1 A .
H H121 -0.4536 -0.1479 0.2651 0.058 Uiso calc R 1 . .
H H122 -0.3049 -0.0782 0.2732 0.058 Uiso calc R 1 . .
N N -0.2636(4) -0.16059(15) 0.17814(17) 0.0468(8) Uani d . 1 . .
H H1N -0.2856 -0.2164 0.1684 0.056 Uiso calc R 1 A .
H H2N -0.1454 -0.1530 0.1767 0.056 Uiso calc R 1 . .
C C13 -0.3467(5) -0.10944(19) 0.1097(2) 0.0467(10) Uani d . 1 A .
H H131 -0.3176 -0.0495 0.1177 0.056 Uiso calc R 1 . .
H H132 -0.4744 -0.1154 0.1123 0.056 Uiso calc R 1 . .
C C14 -0.2838(5) -0.1382(2) 0.0255(2) 0.0547(10) Uani d . 1 . .
H H141 -0.3262 -0.1958 0.0148 0.066 Uiso calc R 1 A .
H H142 -0.1554 -0.1398 0.0261 0.066 Uiso calc R 1 . .
C C15 -0.3460(5) -0.0807(2) -0.0449(2) 0.0627(11) Uani d . 1 A .
H H151 -0.4729 -0.0774 -0.0444 0.094 Uiso calc R 1 . .
H H152 -0.3079 -0.1031 -0.0986 0.094 Uiso calc R 1 . .
H H153 -0.2970 -0.0245 -0.0367 0.094 Uiso calc R 1 . .
C C16 -0.1568(5) 0.14588(19) 0.2558(2) 0.0433(9) Uani d . 1 . .
C C17 -0.0728(5) 0.0860(2) 0.2080(2) 0.0490(10) Uani d . 1 . .
H H171 -0.0014 0.0453 0.2347 0.059 Uiso calc R 1 . .
C C18 -0.0915(5) 0.0847(2) 0.1218(2) 0.0533(10) Uani d . 1 . .
H H181 -0.0312 0.0438 0.0901 0.064 Uiso calc R 1 . .
C C19 -0.1969(5) 0.1422(2) 0.0814(2) 0.0568(11) Uani d . 1 . .
H H191 -0.2098 0.1411 0.0224 0.068 Uiso calc R 1 . .
C C20 -0.2824(5) 0.2008(2) 0.1282(3) 0.0597(11) Uani d . 1 . .
H H201 -0.3554 0.2406 0.1012 0.072 Uiso calc R 1 . .
C C21 -0.2639(5) 0.2027(2) 0.2145(2) 0.0529(10) Uani d . 1 . .
H H211 -0.3254 0.2434 0.2458 0.064 Uiso calc R 1 . .

loop_
_atom_site_aniso_label
_atom_site_aniso_U_11
_atom_site_aniso_U_22
_atom_site_aniso_U_33
_atom_site_aniso_U_12
_atom_site_aniso_U_13
_atom_site_aniso_U_23
Cl 0.0551(7) 0.0381(5) 0.0646(7) 0.0011(5) 0.0033(5) 0.0073(4)
C1 0.049(3) 0.035(2) 0.053(2) 0.0028(19) 0.0035(19) -0.0068(18)
O1 0.092(2) 0.0538(15) 0.0546(17) -0.0246(16) -0.0015(15) -0.0109(13)
C2 0.047(2) 0.0339(18) 0.043(2) 0.0020(17) 0.0040(18) -0.0042(16)
C3 0.062(3) 0.0352(19) 0.051(2) -0.0101(19) 0.001(2) 0.0007(18)
C4 0.041(2) 0.0343(19) 0.042(2) 0.0058(17) -0.0035(18) -0.0047(17)
C5 0.050(3) 0.039(2) 0.045(2) 0.0101(18) -0.0088(19) -0.0025(19)
C6 0.070(3) 0.041(2) 0.059(3) -0.002(2) -0.004(2) 0.009(2)
C7 0.053(3) 0.061(3) 0.061(3) 0.007(2) 0.002(2) 0.020(2)
C8 0.055(3) 0.060(3) 0.047(2) 0.016(2) 0.005(2) 0.001(2)
C9 0.048(3) 0.042(2) 0.054(3) 0.0088(19) -0.003(2) -0.005(2)
O2 0.0755(19) 0.0280(12) 0.0493(16) 0.0036(12) -0.0041(13) -0.0035(11)
C10 0.132(4) 0.026(2) 0.061(3) -0.004(2) -0.028(3) -0.0021(19)
C11 0.138(5) 0.034(2) 0.057(3) 0.025(3) -0.027(3) -0.018(2)
O31 0.061(4) 0.084(4) 0.052(3) 0.026(3) 0.004(3) -0.022(3)
O32 0.075(5) 0.028(3) 0.062(4) 0.004(3) -0.010(3) -0.003(2)
C12 0.053(3) 0.043(2) 0.049(2) 0.0002(19) -0.001(2) 0.0015(18)
N 0.046(2) 0.0335(16) 0.061(2) 0.0044(14) -0.0010(16) -0.0080(14)
C13 0.049(2) 0.0329(18) 0.058(2) 0.0019(18) -0.002(2) -0.0004(18)
C14 0.061(3) 0.051(2) 0.053(2) 0.002(2) 0.003(2) -0.0092(19)
C15 0.061(3) 0.064(2) 0.063(3) 0.002(2) -0.002(2) -0.004(2)
C16 0.050(2) 0.0324(19) 0.048(2) -0.0061(19) 0.0037(19) 0.0006(19)
C17 0.050(3) 0.044(2) 0.052(2) -0.004(2) -0.005(2) 0.0067(19)
C18 0.051(3) 0.050(2) 0.059(3) -0.009(2) 0.007(2) -0.005(2)
C19 0.062(3) 0.061(3) 0.047(2) -0.018(2) -0.001(2) 0.005(2)
C20 0.060(3) 0.052(2) 0.067(3) -0.008(2) -0.005(2) 0.018(2)
C21 0.056(3) 0.037(2) 0.065(3) -0.008(2) 0.008(2) 0.0051(19)

loop_
_atom_type_symbol
_atom_type_description
_atom_type_scat_dispersion_real
_atom_type_scat_dispersion_imag
_atom_type_scat_source
C C 0.0181 0.0091 'International Tables Vol C Tables 4.2.6.8 and 6.1.1.4'
H H 0.0000 0.0000 'International Tables Vol C Tables 4.2.6.8 and 6.1.1.4'
Cl Cl 0.3639 0.7018 'International Tables Vol C Tables 4.2.6.8 and 6.1.1.4'
N N 0.0311 0.0180 'International Tables Vol C Tables 4.2.6.8 and 6.1.1.4'
O O 0.0492 0.0322 'International Tables Vol C Tables 4.2.6.8 and 6.1.1.4'

loop_
_geom_angle_atom_site_label_1
_geom_angle_atom_site_label_2
_geom_angle_atom_site_label_3
_geom_angle
_geom_angle_publ_flag
O1 C1 C4 118.5(3) no
O1 C1 C2 119.4(3) no
C4 C1 C2 122.1(3) no
C1 C2 C3 112.7(3) ?
C1 C2 H21 109.0 ?
C3 C2 H21 109.0 ?
C1 C2 H22 109.0 ?
C3 C2 H22 109.0 ?
H21 C2 H22 107.8 ?
C16 C3 C2 114.2(3) ?
C16 C3 H31 108.7 ?
C2 C3 H31 108.7 ?
C16 C3 H32 108.7 ?
C2 C3 H32 108.7 ?
H31 C3 H32 107.6 ?
C9 C4 C5 117.0(3) ?
C9 C4 C1 117.3(3) ?
C5 C4 C1 125.8(3) ?
O2 C5 C6 122.3(3) ?
O2 C5 C4 117.0(3) ?
C6 C5 C4 120.7(3) ?
C7 C6 C5 120.0(3) ?
C7 C6 H61 120.0 ?
C5 C6 H61 120.0 ?
C6 C7 C8 120.7(4) ?
C6 C7 H71 119.6 ?
C8 C7 H71 119.6 ?
C9 C8 C7 118.7(3) ?
C9 C8 H81 120.7 ?
C7 C8 H81 120.7 ?
C8 C9 C4 123.0(3) ?
C8 C9 H91 118.5 ?
C4 C9 H91 118.5 ?
C5 O2 C10 117.9(3) no
O2 C10 C11 108.9(3) ?
O2 C10 H101 109.9 ?
C11 C10 H101 109.9 ?
O2 C10 H102 109.9 ?
C11 C10 H102 109.9 ?
H101 C10 H102 108.3 ?
O31 C11 C10 105.9(4) ?
O32 C11 C10 121.6(4) ?
O31 C11 C12 122.0(5) ?
O32 C11 C12 115.7(4) ?
C10 C11 C12 113.3(4) ?
O31 C11 H11A 104.7 ?
C10 C11 H11A 104.7 ?
C12 C11 H11A 104.7 ?
O32 C11 H11B 100.3 ?
C10 C11 H11B 100.3 ?
C12 C11 H11B 100.3 ?
H11A C11 H11B 133.6 ?
C11 O31 H31O 109.5 ?
C11 O32 H32O 109.5 ?
N C12 C11 111.1(3) ?
N C12 H121 109.4 ?
C11 C12 H121 109.4 ?
N C12 H122 109.4 ?
C11 C12 H122 109.4 ?
H121 C12 H122 108.0 ?
C12 N C13 113.1(2) no
C12 N H1N 109.0 ?
C13 N H1N 109.0 ?
C12 N H2N 109.0 ?
C13 N H2N 109.0 ?
H1N N H2N 107.8 ?
N C13 C14 110.3(3) ?
N C13 H131 109.6 ?
C14 C13 H131 109.6 ?
N C13 H132 109.6 ?
C14 C13 H132 109.6 ?
H131 C13 H132 108.1 ?
C13 C14 C15 112.0(3) ?
C13 C14 H141 109.2 ?
C15 C14 H141 109.2 ?
C13 C14 H142 109.2 ?
C15 C14 H142 109.2 ?
H141 C14 H142 107.9 ?
C14 C15 H151 109.5 ?
C14 C15 H152 109.5 ?
H151 C15 H152 109.5 ?
C14 C15 H153 109.5 ?
H151 C15 H153 109.5 ?
H152 C15 H153 109.5 ?
C17 C16 C21 117.7(3) ?
C17 C16 C3 122.1(3) ?
C21 C16 C3 120.3(3) ?
C18 C17 C16 121.0(3) ?
C18 C17 H171 119.5 ?
C16 C17 H171 119.5 ?
C19 C18 C17 120.7(4) ?
C19 C18 H181 119.6 ?
C17 C18 H181 119.6 ?
C20 C19 C18 118.8(4) ?
C20 C19 H191 120.6 ?
C18 C19 H191 120.6 ?
C19 C20 C21 120.9(4) ?
C19 C20 H201 119.6 ?
C21 C20 H201 119.6 ?
C20 C21 C16 121.0(4) ?
C20 C21 H211 119.5 ?
C16 C21 H211 119.5 ?

loop_
_geom_bond_atom_site_label_1
_geom_bond_atom_site_label_2
_geom_bond_distance
_geom_bond_publ_flag
C1 O1 1.228(3) no
C1 C4 1.495(4) no
C1 C2 1.500(4) no
C2 C3 1.522(4) ?
C2 H21 0.9900 ?
C2 H22 0.9900 ?
C3 C16 1.505(4) ?
C3 H31 0.9900 ?
C3 H32 0.9900 ?
C4 C9 1.396(4) ?
C4 C5 1.404(4) ?
C5 O2 1.372(4) no
C5 C6 1.388(5) ?
C6 C7 1.379(5) ?
C6 H61 0.9500 ?
C7 C8 1.383(5) ?
C7 H71 0.9500 ?
C8 C9 1.368(4) ?
C8 H81 0.9500 ?
C9 H91 0.9500 ?
O2 C10 1.433(3) no
C10 C11 1.504(5) ?
C10 H101 0.9900 ?
C10 H102 0.9900 ?
C11 O31 1.265(5) no
C11 O32 1.371(5) no
C11 C12 1.507(5) ?
C11 H11A 1.0000 ?
C11 H11B 1.0000 ?
O31 H31O 0.8400 ?
O32 H32O 0.8400 ?
C12 N 1.483(4) no
C12 H121 0.9900 ?
C12 H122 0.9900 ?
N C13 1.505(4) no
N H1N 0.9200 ?
N H2N 0.9200 ?
C13 C14 1.508(4) ?
C13 H131 0.9900 ?
C13 H132 0.9900 ?
C14 C15 1.527(4) ?
C14 H141 0.9900 ?
C14 H142 0.9900 ?
C15 H151 0.9800 ?
C15 H152 0.9800 ?
C15 H153 0.9800 ?
C16 C17 1.389(4) ?
C16 C21 1.390(4) ?
C17 C18 1.385(4) ?
C17 H171 0.9500 ?
C18 C19 1.383(4) ?
C18 H181 0.9500 ?
C19 C20 1.370(5) ?
C19 H191 0.9500 ?
C20 C21 1.388(4) ?
C20 H201 0.9500 ?
C21 H211 0.9500 ?

loop_
_geom_hbond_atom_site_label_D
_geom_hbond_atom_site_label_H
_geom_hbond_atom_site_label_A
_geom_hbond_site_symmetry_A
_geom_hbond_distance_DH
_geom_hbond_distance_HA
_geom_hbond_distance_DA
_geom_hbond_angle_DHA
_geom_hbond_publ_flag
O31 H31O Cl . 0.84 2.77 3.435(5) 137 y
O32 H32O Cl 4 0.84 2.41 3.038(5) 132 y
N H2N Cl . 0.92 2.26 3.177(3) 172 y
N H1N Cl 4 0.92 2.26 3.176(3) 174 y

loop_
_geom_torsion_atom_site_label_1
_geom_torsion_atom_site_label_2
_geom_torsion_atom_site_label_3
_geom_torsion_atom_site_label_4
_geom_torsion
_geom_torsion_publ_flag
O1 C1 C2 C3 -12.6(5) ?
C4 C1 C2 C3 167.2(3) ?
C1 C2 C3 C16 -174.6(3) yes
O1 C1 C4 C9 12.0(5) no
C2 C1 C4 C9 -167.8(3) ?
O1 C1 C4 C5 -167.6(3) ?
C2 C1 C4 C5 12.5(5) y
C9 C4 C5 O2 -178.8(3) ?
C1 C4 C5 O2 0.8(5) ?
C9 C4 C5 C6 -0.4(5) ?
C1 C4 C5 C6 179.3(3) ?
O2 C5 C6 C7 178.3(3) ?
C4 C5 C6 C7 0.0(5) ?
C5 C6 C7 C8 0.0(6) ?
C6 C7 C8 C9 0.4(5) ?
C7 C8 C9 C4 -0.8(5) ?
C5 C4 C9 C8 0.8(5) ?
C1 C4 C9 C8 -178.9(3) ?
C6 C5 O2 C10 -6.9(5) no
C4 C5 O2 C10 171.5(3) y
C5 O2 C10 C11 -166.0(3) ?
O2 C10 C11 O31 73.3(4) ?
O2 C10 C11 O32 152.0(5) ?
O2 C10 C11 C12 -62.9(5) yes
O31 C11 C12 N 57.2(5) ?
O32 C11 C12 N -27.3(6) ?
C10 C11 C12 N -174.6(3) ?
C11 C12 N C13 -178.9(3) y
C12 N C13 C14 -177.1(3) no
N C13 C14 C15 -172.4(3) ?
C2 C3 C16 C17 -56.0(4) yes
C2 C3 C16 C21 123.5(3) ?
C21 C16 C17 C18 1.8(5) ?
C3 C16 C17 C18 -178.6(3) ?
C16 C17 C18 C19 -1.1(5) ?
C17 C18 C19 C20 0.1(5) ?
C18 C19 C20 C21 0.1(5) ?
C19 C20 C21 C16 0.7(5) ?
C17 C16 C21 C20 -1.6(5) ?
C3 C16 C21 C20 178.8(3) ?
